data_7033815
loop_
_publ_author_name
'Zhang, Daopeng'
'Zhuo, Shuping'
'Zhang, Hongyan'
'Wang, Ping'
'Jiang, Jianzhuang'

_publ_section_title
;
 Synthesis, crystal structures and magnetic properties of
 mer-cyanideiron(iii)-based 1D heterobimetallic cyanide-bridged chiral
 coordination polymers.
;
_journal_issue 10
_journal_name_full 'Dalton transactions (Cambridge, England : 2003)'
_journal_page_first 4655
_journal_page_last 4664
_journal_paper_doi 10.1039/c4dt03274h
_journal_volume 44
_journal_year 2015
_chemical_absolute_configuration syn
_chemical_formula_moiety 'C68 H76 Cu2 Fe2 N24, 2(C3 H7 N O), 2(C H4 O),7(H2O)'
_chemical_formula_sum 'C76 H112 Cu2 Fe2 N26 O11'
_chemical_formula_weight 1804.70
_chemical_name_systematic
; 
 ? 
;
_space_group_IT_number 1
_symmetry_cell_setting triclinic
_symmetry_space_group_name_Hall 'P 1'
_symmetry_space_group_name_H-M 'P 1'
_atom_sites_solution_hydrogens geom
_atom_sites_solution_primary direct
_atom_sites_solution_secondary difmap
_audit_creation_method SHELXL-97
_audit_update_record
;
2014-12-03 deposited with the CCDC.
2015-01-26 downloaded from the CCDC.
;
_cell_angle_alpha 80.207(4)
_cell_angle_beta 84.697(4)
_cell_angle_gamma 69.378(5)
_cell_formula_units_Z 1
_cell_length_a 10.2968(6)
_cell_length_b 13.7993(8)
_cell_length_c 17.7819(9)
_cell_measurement_reflns_used 1986
_cell_measurement_temperature 293(2)
_cell_measurement_theta_max 25.971
_cell_measurement_theta_min 2.579
_cell_volume 2328.8(2)
_computing_cell_refinement 'SAINT-Plus (Bruker, 2001)'
_computing_data_collection 'APEX2 (Bruker, 2004)'
_computing_data_reduction 'SAINT-Plus (Bruker, 2001)'
_computing_molecular_graphics 'SHELXTL (Sheldrick, 2008<i>b</i>)'
_computing_publication_material 'SHELXTL (Sheldrick, 2008<i>b</i>)'
_computing_structure_refinement 'SHELXL97 (Sheldrick, 2008<i>b</i>)'
_computing_structure_solution 'SHELXS97 (Sheldrick, 2008<i>b</i>)'
_diffrn_ambient_temperature 293(2)
_diffrn_measured_fraction_theta_full 0.997
_diffrn_measured_fraction_theta_max 0.997
_diffrn_measurement_device_type 'Bruker APEX II CCD area-detector'
_diffrn_measurement_method '\f and \w scans'
_diffrn_radiation_monochromator graphite
_diffrn_radiation_source 'fine-focus sealed tube'
_diffrn_radiation_type MoK\a
_diffrn_radiation_wavelength 0.71073
_diffrn_reflns_av_R_equivalents 0.0335
_diffrn_reflns_av_sigmaI/netI 0.0740
_diffrn_reflns_limit_h_max 12
_diffrn_reflns_limit_h_min -12
_diffrn_reflns_limit_k_max 16
_diffrn_reflns_limit_k_min -16
_diffrn_reflns_limit_l_max 21
_diffrn_reflns_limit_l_min -19
_diffrn_reflns_number 17599
_diffrn_reflns_theta_full 25.01
_diffrn_reflns_theta_max 25.01
_diffrn_reflns_theta_min 3.05
_exptl_absorpt_coefficient_mu 0.822
_exptl_absorpt_correction_T_max 0.8594
_exptl_absorpt_correction_T_min 0.8146
_exptl_absorpt_correction_type multi-scan
_exptl_absorpt_process_details sadabs
_exptl_crystal_colour dark-brown
_exptl_crystal_density_diffrn 1.287
_exptl_crystal_density_method 'not measured'
_exptl_crystal_description block
_exptl_crystal_F_000 948
_exptl_crystal_size_max 0.26
_exptl_crystal_size_mid 0.23
_exptl_crystal_size_min 0.19
_refine_diff_density_max 1.146
_refine_diff_density_min -0.470
_refine_diff_density_rms 0.099
_refine_ls_abs_structure_details 'Flack H D (1983), Acta Cryst. A39, 876-881'
_refine_ls_extinction_method none
_refine_ls_goodness_of_fit_ref 1.025
_refine_ls_hydrogen_treatment none
_refine_ls_matrix_type full
_refine_ls_number_parameters 1062
_refine_ls_number_reflns 12125
_refine_ls_number_restraints 3
_refine_ls_restrained_S_all 1.024
_refine_ls_R_factor_all 0.0888
_refine_ls_R_factor_gt 0.0658
_refine_ls_shift/su_max 0.001
_refine_ls_shift/su_mean 0.000
_refine_ls_structure_factor_coef Fsqd
_refine_ls_weighting_details 'calc w=1/[\s^2^(Fo^2^)+(0.0925P)^2^+4.7261P] where P=(Fo^2^+2Fc^2^)/3'
_refine_ls_weighting_scheme calc
_refine_ls_wR_factor_gt 0.1646
_refine_ls_wR_factor_ref 0.1804
_reflns_number_gt 9362
_reflns_number_total 12125
_reflns_threshold_expression >2sigma(I)
_cod_data_source_file c4dt03274h2.cif
_cod_data_source_block 4
_cod_depositor_comments 'Adding full bibliography for 7033812--7033815.cif.'
_cod_original_sg_symbol_H-M P1
_cod_database_code 7033815

loop_
_symmetry_equiv_pos_as_xyz
'x, y, z'

loop_
_atom_site_label
_atom_site_type_symbol
_atom_site_fract_x
_atom_site_fract_y
_atom_site_fract_z
_atom_site_U_iso_or_equiv
_atom_site_adp_type
_atom_site_occupancy
_atom_site_symmetry_multiplicity
_atom_site_calc_flag
_atom_site_refinement_flags
Cu1 Cu 0.49555(12) 0.91451(9) -0.27660(8) 0.0273(4) Uani 1 1 d .
Cu2 Cu 0.85923(12) 0.93891(9) 0.30127(7) 0.0240(4) Uani 1 1 d .
Fe1 Fe -0.01820(12) 0.93002(9) -0.26370(8) 0.0139(4) Uani 1 1 d .
Fe2 Fe 0.36498(12) 0.93611(9) 0.28674(7) 0.0129(4) Uani 1 1 d .
O1 O 0.5745(10) 0.6628(8) 0.6156(6) 0.045(2) Uani 1 1 d .
O2 O 0.7627(10) 0.2026(7) 0.4153(6) 0.041(2) Uani 1 1 d .
O3 O 0.0789(11) 0.3678(7) 0.0261(6) 0.071(3) Uani 1 1 d .
H1O3 H 0.0404 0.4249 0.0440 0.086 Uiso 1 1 d R
H2O3 H 0.1229 0.3221 0.0618 0.086 Uiso 1 1 d R
O4 O 0.1914(18) 0.5263(9) 0.0219(6) 0.146(7) Uani 1 1 d .
H1O4 H 0.2751 0.5174 0.0300 0.175 Uiso 1 1 d R
H2O4 H 0.1707 0.5655 -0.0208 0.175 Uiso 1 1 d R
O5 O 0.3802(9) 0.5872(6) 0.0872(4) 0.050(2) Uani 1 1 d .
O6 O 0.0940(15) 0.2633(7) 0.9065(7) 0.121(5) Uani 1 1 d .
H1O6 H 0.0121 0.2749 0.8930 0.145 Uiso 1 1 d R
H2O6 H 0.1503 0.2281 0.8749 0.145 Uiso 1 1 d R
O7 O 0.3780(18) 0.122(3) 0.8980(14) 0.309(19) Uani 1 1 d .
O8 O 0.642(4) 0.968(3) 0.013(3) 0.282(15) Uani 1 1 d .
H8 H 0.6078 0.9539 -0.0216 0.338 Uiso 1 1 calc R
O9 O -0.0160(16) 0.7385(16) 0.1435(9) 0.156(8) Uani 1 1 d .
O10 O 0.852(2) 0.9278(16) 0.0600(12) 0.201(8) Uani 1 1 d .
O11 O 0.763(3) 0.613(3) 0.1794(16) 0.331(19) Uani 1 1 d .
H11 H 0.6894 0.6186 0.1618 0.397 Uiso 1 1 calc R
N1 N -0.3201(11) 0.9540(9) -0.2069(7) 0.035(3) Uani 1 1 d .
N2 N -0.1257(11) 0.9261(7) -0.4188(6) 0.025(2) Uani 1 1 d .
N3 N 0.2793(12) 0.8995(8) -0.3256(6) 0.027(2) Uani 1 1 d .
N4 N 0.0462(9) 0.9302(7) -0.1630(5) 0.015(2) Uani 1 1 d .
N5 N -0.0331(9) 1.2078(6) -0.2069(6) 0.017(2) Uani 1 1 d .
N6 N -0.0561(9) 1.0796(6) -0.2675(5) 0.015(2) Uani 1 1 d .
N7 N 0.1236(10) 0.6526(7) -0.1208(6) 0.021(2) Uani 1 1 d .
N8 N 0.0354(10) 0.7815(7) -0.2235(6) 0.020(2) Uani 1 1 d .
N9 N 0.0593(11) 0.9661(8) 0.3530(6) 0.030(3) Uani 1 1 d .
N10 N 0.4746(10) 0.9378(7) 0.4444(6) 0.026(3) Uani 1 1 d .
N11 N 0.6741(11) 0.9046(8) 0.2369(7) 0.034(3) Uani 1 1 d .
N12 N 0.3000(9) 0.9337(7) 0.1900(5) 0.014(2) Uani 1 1 d .
N13 N 0.3108(9) 1.0854(6) 0.2457(5) 0.0104(19) Uani 1 1 d .
N14 N 0.2256(11) 1.2096(7) 0.1454(6) 0.029(3) Uani 1 1 d .
N15 N 0.4043(9) 0.7857(7) 0.2923(5) 0.015(2) Uani 1 1 d .
N16 N 0.3830(11) 0.6566(7) 0.2336(6) 0.028(3) Uani 1 1 d .
N17 N 0.7225(10) 1.0847(7) 0.3068(6) 0.026(2) Uani 1 1 d .
H17A H 0.6360 1.0873 0.2992 0.031 Uiso 1 1 calc R
H17B H 0.7234 1.1026 0.3531 0.031 Uiso 1 1 calc R
N18 N 0.9131(10) 0.9986(7) 0.1966(6) 0.024(2) Uani 1 1 d .
H18A H 0.9974 1.0042 0.1974 0.029 Uiso 1 1 calc R
H18B H 0.9171 0.9558 0.1628 0.029 Uiso 1 1 calc R
N19 N 0.8040(10) 0.8725(7) 0.4058(5) 0.022(2) Uani 1 1 d .
H19A H 0.8411 0.8891 0.4436 0.026 Uiso 1 1 calc R
H19B H 0.7110 0.8950 0.4129 0.026 Uiso 1 1 calc R
N20 N 0.9982(11) 0.7938(7) 0.2938(6) 0.029(3) Uani 1 1 d .
H20A H 0.9704 0.7636 0.2603 0.035 Uiso 1 1 calc R
H20B H 1.0820 0.7976 0.2779 0.035 Uiso 1 1 calc R
N21 N 0.5386(10) 0.9806(7) -0.3803(7) 0.029(3) Uani 1 1 d .
H21A H 0.6264 0.9803 -0.3827 0.035 Uiso 1 1 calc R
H21B H 0.5311 0.9435 -0.4157 0.035 Uiso 1 1 calc R
N22 N 0.3698(10) 1.0606(7) -0.2653(6) 0.023(2) Uani 1 1 d .
H22A H 0.2811 1.0675 -0.2718 0.027 Uiso 1 1 calc R
H22B H 0.3759 1.0743 -0.2183 0.027 Uiso 1 1 calc R
N23 N 0.4380(11) 0.8481(8) -0.1743(7) 0.037(3) Uani 1 1 d .
H23A H 0.4675 0.8697 -0.1362 0.044 Uiso 1 1 calc R
H23B H 0.3449 0.8675 -0.1700 0.044 Uiso 1 1 calc R
N24 N 0.6418(10) 0.7722(7) -0.2766(7) 0.030(3) Uani 1 1 d .
H24A H 0.6237 0.7398 -0.3121 0.036 Uiso 1 1 calc R
H24B H 0.7255 0.7787 -0.2882 0.036 Uiso 1 1 calc R
N25 N 0.9832(12) 0.1803(9) 0.4510(7) 0.037(3) Uani 1 1 d .
N26 N 0.3658(11) 0.6852(8) 0.5730(7) 0.038(3) Uani 1 1 d .
C1 C -0.2105(13) 0.9469(9) -0.2259(7) 0.023(3) Uani 1 1 d .
C2 C -0.0826(13) 0.9272(8) -0.3642(8) 0.023(3) Uani 1 1 d .
C3 C 0.1694(14) 0.9115(9) -0.3061(7) 0.021(3) Uani 1 1 d .
C4 C 0.0965(14) 0.6106(8) -0.1802(8) 0.031(3) Uani 1 1 d .
C5 C 0.0459(12) 0.6882(8) -0.2443(7) 0.022(3) Uani 1 1 d .
C6 C 0.0104(12) 0.6612(9) -0.3095(7) 0.024(3) Uani 1 1 d .
H6 H -0.0271 0.7118 -0.3509 0.029 Uiso 1 1 calc R
C7 C 0.0324(12) 0.5582(8) -0.3106(7) 0.022(2) Uani 1 1 d .
H7 H 0.0093 0.5398 -0.3542 0.027 Uiso 1 1 calc R
C8 C 0.0865(12) 0.4798(9) -0.2513(7) 0.028(3) Uani 1 1 d .
H8A H 0.1016 0.4108 -0.2568 0.033 Uiso 1 1 calc R
C9 C 0.1191(12) 0.5014(9) -0.1837(8) 0.031(3) Uani 1 1 d .
H9 H 0.1536 0.4491 -0.1428 0.037 Uiso 1 1 calc R
C10 C 0.0953(10) 0.8392(8) -0.1162(6) 0.013(2) Uani 1 1 d .
C11 C 0.0836(12) 0.7534(8) -0.1523(7) 0.018(3) Uani 1 1 d .
C12 C 0.1407(11) 0.8373(8) -0.0448(6) 0.019(3) Uani 1 1 d .
H12 H 0.1646 0.7761 -0.0097 0.022 Uiso 1 1 calc R
C13 C 0.1499(10) 0.9290(7) -0.0266(6) 0.007(2) Uani 1 1 d .
C14 C 0.0979(10) 1.0229(8) -0.0749(6) 0.014(2) Uani 1 1 d .
H14 H 0.0946 1.0856 -0.0607 0.017 Uiso 1 1 calc R
C15 C 0.0488(11) 1.0206(8) -0.1481(7) 0.016(3) Uani 1 1 d .
C16 C -0.0066(12) 1.1053(9) -0.2057(7) 0.021(3) Uani 1 1 d .
C17 C -0.1018(11) 1.2561(8) -0.2754(7) 0.016(2) Uani 1 1 d .
C18 C -0.1200(11) 1.1740(9) -0.3117(7) 0.019(3) Uani 1 1 d .
C19 C -0.1924(11) 1.2009(9) -0.3805(7) 0.020(3) Uani 1 1 d .
H19 H -0.2026 1.1503 -0.4056 0.023 Uiso 1 1 calc R
C20 C -0.2471(12) 1.3064(9) -0.4083(7) 0.022(3) Uani 1 1 d .
H20 H -0.2934 1.3271 -0.4540 0.027 Uiso 1 1 calc R
C21 C -0.2343(13) 1.3863(9) -0.3681(8) 0.034(3) Uani 1 1 d .
H21 H -0.2766 1.4567 -0.3870 0.041 Uiso 1 1 calc R
C22 C -0.1631(13) 1.3596(8) -0.3052(7) 0.027(3) Uani 1 1 d .
H22 H -0.1545 1.4114 -0.2808 0.032 Uiso 1 1 calc R
C23 C 0.4123(10) 1.1335(7) -0.3230(6) 0.029(2) Uani 1 1 d .
H23 H 0.5001 1.1353 -0.3072 0.034 Uiso 1 1 calc R
C24 C 0.4414(10) 1.0896(7) -0.3964(5) 0.022(2) Uani 1 1 d .
H24 H 0.3541 1.0869 -0.4121 0.027 Uiso 1 1 calc R
C25 C 0.4913(14) 1.1576(10) -0.4592(8) 0.035(3) Uani 1 1 d .
H25A H 0.5008 1.1294 -0.5066 0.042 Uiso 1 1 calc R
H25B H 0.5821 1.1559 -0.4473 0.042 Uiso 1 1 calc R
C26 C 0.3902(14) 1.2734(9) -0.4702(7) 0.046(3) Uani 1 1 d .
H26A H 0.4314 1.3159 -0.5067 0.055 Uiso 1 1 calc R
H26B H 0.3041 1.2769 -0.4906 0.055 Uiso 1 1 calc R
C27 C 0.3588(14) 1.3174(8) -0.3934(7) 0.052(3) Uani 1 1 d .
H27A H 0.2880 1.3864 -0.4005 0.062 Uiso 1 1 calc R
H27B H 0.4420 1.3247 -0.3774 0.062 Uiso 1 1 calc R
C28 C 0.3082(13) 1.2452(9) -0.3297(8) 0.041(3) Uani 1 1 d .
H28A H 0.2987 1.2711 -0.2814 0.049 Uiso 1 1 calc R
H28B H 0.2181 1.2456 -0.3418 0.049 Uiso 1 1 calc R
C29 C 0.6427(11) 0.7105(7) -0.2015(6) 0.033(2) Uani 1 1 d .
H29 H 0.6949 0.7322 -0.1682 0.040 Uiso 1 1 calc R
C30 C 0.4995(12) 0.7339(8) -0.1690(7) 0.045(3) Uani 1 1 d .
H30 H 0.4477 0.7117 -0.2021 0.054 Uiso 1 1 calc R
C31 C 0.4874(18) 0.6793(13) -0.0895(11) 0.074(6) Uani 1 1 d .
H31A H 0.3905 0.6946 -0.0735 0.089 Uiso 1 1 calc R
H31B H 0.5323 0.7025 -0.0541 0.089 Uiso 1 1 calc R
C32 C 0.5634(15) 0.5533(11) -0.0912(9) 0.065(4) Uani 1 1 d .
H32A H 0.5627 0.5150 -0.0402 0.078 Uiso 1 1 calc R
H32B H 0.5146 0.5294 -0.1241 0.078 Uiso 1 1 calc R
C33 C 0.7144(14) 0.5343(10) -0.1216(8) 0.062(4) Uani 1 1 d .
H33A H 0.7625 0.5590 -0.0888 0.074 Uiso 1 1 calc R
H33B H 0.7629 0.4600 -0.1215 0.074 Uiso 1 1 calc R
C34 C 0.7136(13) 0.5918(9) -0.2016(8) 0.040(3) Uani 1 1 d .
H34A H 0.6642 0.5678 -0.2341 0.047 Uiso 1 1 calc R
H34B H 0.8082 0.5773 -0.2219 0.047 Uiso 1 1 calc R
C35 C 0.2026(12) 0.9305(9) 0.0473(7) 0.018(3) Uani 1 1 d .
C36 C 0.2003(11) 1.0257(8) 0.0708(6) 0.015(2) Uani 1 1 d .
H36 H 0.1637 1.0891 0.0390 0.018 Uiso 1 1 calc R
C37 C 0.2499(12) 0.8393(8) 0.1034(7) 0.019(3) Uani 1 1 d .
H37 H 0.2457 0.7761 0.0942 0.023 Uiso 1 1 calc R
C38 C 0.3002(11) 0.8436(8) 0.1691(7) 0.016(3) Uani 1 1 d .
C39 C 0.2519(12) 1.0238(8) 0.1400(7) 0.019(3) Uani 1 1 d .
C40 C 0.2554(12) 1.1111(8) 0.1733(6) 0.015(2) Uani 1 1 d .
C41 C 0.2535(11) 1.2580(8) 0.2013(7) 0.018(3) Uani 1 1 d .
C42 C 0.2426(13) 1.3592(9) 0.2019(8) 0.033(3) Uani 1 1 d .
H42 H 0.2115 1.4090 0.1592 0.039 Uiso 1 1 calc R
C43 C 0.2769(13) 1.3870(8) 0.2643(8) 0.032(3) Uani 1 1 d .
H43 H 0.2667 1.4567 0.2645 0.038 Uiso 1 1 calc R
C44 C 0.3287(14) 1.3119(9) 0.3304(8) 0.035(3) Uani 1 1 d .
H44 H 0.3525 1.3323 0.3729 0.042 Uiso 1 1 calc R
C45 C 0.3434(12) 1.2048(8) 0.3300(7) 0.023(3) Uani 1 1 d .
H45 H 0.3743 1.1539 0.3722 0.027 Uiso 1 1 calc R
C46 C 0.3097(11) 1.1813(7) 0.2644(6) 0.011(2) Uani 1 1 d .
C47 C 0.3612(10) 0.7571(7) 0.2318(6) 0.012(2) Uani 1 1 d .
C48 C 0.4522(12) 0.6153(8) 0.3006(7) 0.023(3) Uani 1 1 d .
C49 C 0.4653(11) 0.6902(8) 0.3380(6) 0.013(2) Uani 1 1 d .
C50 C 0.5334(12) 0.6656(9) 0.4049(7) 0.023(3) Uani 1 1 d .
H50 H 0.5427 0.7173 0.4291 0.028 Uiso 1 1 calc R
C51 C 0.5884(14) 0.5602(9) 0.4353(7) 0.029(3) Uani 1 1 d .
H51 H 0.6366 0.5415 0.4803 0.035 Uiso 1 1 calc R
C52 C 0.5734(12) 0.4826(8) 0.4007(6) 0.018(2) Uani 1 1 d .
H52 H 0.6095 0.4132 0.4235 0.022 Uiso 1 1 calc R
C53 C 0.5051(13) 0.5061(8) 0.3319(7) 0.025(3) Uani 1 1 d .
H53 H 0.4946 0.4545 0.3080 0.030 Uiso 1 1 calc R
C54 C 0.1748(11) 0.9567(8) 0.3315(6) 0.013(2) Uani 1 1 d .
C55 C 0.4294(11) 0.9374(8) 0.3835(6) 0.013(2) Uani 1 1 d .
C56 C 0.5561(14) 0.9161(8) 0.2513(7) 0.023(3) Uani 1 1 d .
C57 C 0.8596(10) 0.7574(7) 0.4047(5) 0.026(2) Uani 1 1 d .
H57 H 0.8040 0.7409 0.3702 0.031 Uiso 1 1 calc R
C58 C 1.0059(10) 0.7316(6) 0.3715(5) 0.027(2) Uani 1 1 d .
H58 H 1.0598 0.7540 0.4032 0.033 Uiso 1 1 calc R
C59 C 1.0773(13) 0.6131(9) 0.3695(8) 0.040(3) Uani 1 1 d .
H59A H 1.0322 0.5915 0.3332 0.048 Uiso 1 1 calc R
H59B H 1.1737 0.5990 0.3526 0.048 Uiso 1 1 calc R
C60 C 1.0706(13) 0.5509(8) 0.4470(7) 0.051(3) Uani 1 1 d .
H60A H 1.1104 0.4767 0.4435 0.061 Uiso 1 1 calc R
H60B H 1.1247 0.5667 0.4820 0.061 Uiso 1 1 calc R
C61 C 0.9233(13) 0.5765(10) 0.4769(8) 0.047(3) Uani 1 1 d .
H61A H 0.9214 0.5350 0.5266 0.056 Uiso 1 1 calc R
H61B H 0.8706 0.5578 0.4428 0.056 Uiso 1 1 calc R
C62 C 0.8560(14) 0.6905(10) 0.4841(7) 0.032(3) Uani 1 1 d .
H62A H 0.9051 0.7089 0.5203 0.038 Uiso 1 1 calc R
H62B H 0.7607 0.7043 0.5028 0.038 Uiso 1 1 calc R
C63 C 0.7646(12) 1.1574(8) 0.2467(7) 0.042(3) Uani 1 1 d .
H63 H 0.8460 1.1680 0.2634 0.050 Uiso 1 1 calc R
C64 C 0.8053(13) 1.1062(10) 0.1730(8) 0.050(3) Uani 1 1 d .
H64 H 0.7233 1.0968 0.1558 0.060 Uiso 1 1 calc R
C65 C 0.8517(15) 1.1804(12) 0.1110(9) 0.063(5) Uani 1 1 d .
H65A H 0.9344 1.1887 0.1269 0.075 Uiso 1 1 calc R
H65B H 0.8752 1.1499 0.0641 0.075 Uiso 1 1 calc R
C66 C 0.7411(17) 1.2851(11) 0.0963(10) 0.078(5) Uani 1 1 d .
H66A H 0.7755 1.3300 0.0579 0.094 Uiso 1 1 calc R
H66B H 0.6619 1.2772 0.0758 0.094 Uiso 1 1 calc R
C67 C 0.6952(17) 1.3360(10) 0.1651(10) 0.077(5) Uani 1 1 d .
H67A H 0.6175 1.4004 0.1532 0.092 Uiso 1 1 calc R
H67B H 0.7702 1.3538 0.1815 0.092 Uiso 1 1 calc R
C68 C 0.6508(18) 1.2623(12) 0.2312(12) 0.077(6) Uani 1 1 d .
H68A H 0.6290 1.2949 0.2772 0.092 Uiso 1 1 calc R
H68B H 0.5678 1.2524 0.2175 0.092 Uiso 1 1 calc R
C69 C 0.8778(12) 0.1493(9) 0.4457(7) 0.023(3) Uani 1 1 d .
H69 H 0.8891 0.0804 0.4666 0.027 Uiso 1 1 calc R
C70 C 0.9739(16) 0.2916(12) 0.4194(12) 0.070(6) Uani 1 1 d .
H70A H 0.8981 0.3228 0.3854 0.104 Uiso 1 1 calc R
H70B H 1.0590 0.2911 0.3921 0.104 Uiso 1 1 calc R
H70C H 0.9586 0.3315 0.4607 0.104 Uiso 1 1 calc R
C71 C 1.1013(13) 0.1149(10) 0.4897(9) 0.044(4) Uani 1 1 d .
H71A H 1.0900 0.0491 0.5100 0.065 Uiso 1 1 calc R
H71B H 1.1146 0.1471 0.5308 0.065 Uiso 1 1 calc R
H71C H 1.1808 0.1032 0.4551 0.065 Uiso 1 1 calc R
C72 C 0.4702(15) 0.7201(10) 0.5824(8) 0.037(3) Uani 1 1 d .
H72 H 0.4620 0.7890 0.5633 0.044 Uiso 1 1 calc R
C73 C 0.2461(17) 0.7531(13) 0.5261(10) 0.065(5) Uani 1 1 d .
H73A H 0.2496 0.8227 0.5145 0.097 Uiso 1 1 calc R
H73B H 0.1611 0.7549 0.5540 0.097 Uiso 1 1 calc R
H73C H 0.2503 0.7257 0.4794 0.097 Uiso 1 1 calc R
C74 C 0.3741(17) 0.5815(11) 0.6016(11) 0.068(6) Uani 1 1 d .
H74A H 0.3583 0.5491 0.5613 0.102 Uiso 1 1 calc R
H74B H 0.3051 0.5819 0.6418 0.102 Uiso 1 1 calc R
H74C H 0.4647 0.5427 0.6212 0.102 Uiso 1 1 calc R
C75 C 0.536(3) 1.070(3) 0.0418(13) 0.188(13) Uani 1 1 d .
H75A H 0.5026 1.0531 0.0927 0.282 Uiso 1 1 calc R
H75B H 0.4588 1.1002 0.0085 0.282 Uiso 1 1 calc R
H75C H 0.5815 1.1203 0.0415 0.282 Uiso 1 1 calc R
C78 C 0.855(2) 0.625(3) 0.1209(15) 0.26(2) Uani 1 1 d .
H78A H 0.8312 0.6067 0.0757 0.389 Uiso 1 1 calc R
H78B H 0.9472 0.5806 0.1347 0.389 Uiso 1 1 calc R
H78C H 0.8509 0.6968 0.1113 0.389 Uiso 1 1 calc R

loop_
_atom_site_aniso_label
_atom_site_aniso_U_11
_atom_site_aniso_U_22
_atom_site_aniso_U_33
_atom_site_aniso_U_23
_atom_site_aniso_U_13
_atom_site_aniso_U_12
Cu1 0.0259(10) 0.0208(8) 0.0342(11) -0.0059(7) 0.0087(8) -0.0082(7)
Cu2 0.0225(9) 0.0214(7) 0.0282(10) -0.0073(7) 0.0018(7) -0.0068(6)
Fe1 0.0170(9) 0.0110(8) 0.0145(10) -0.0012(7) -0.0061(7) -0.0049(6)
Fe2 0.0168(9) 0.0116(7) 0.0112(9) 0.0005(7) -0.0030(7) -0.0063(6)
O1 0.035(5) 0.051(6) 0.042(6) -0.007(5) -0.010(4) -0.005(4)
O2 0.045(6) 0.032(5) 0.052(6) -0.020(4) 0.000(5) -0.015(4)
O3 0.127(8) 0.035(4) 0.053(6) 0.004(4) -0.058(6) -0.019(5)
O4 0.33(2) 0.105(10) 0.063(8) 0.055(7) -0.105(11) -0.154(13)
O5 0.080(6) 0.047(5) 0.037(4) -0.015(4) 0.007(4) -0.038(4)
O6 0.219(14) 0.058(6) 0.108(9) 0.004(6) -0.114(10) -0.055(8)
O7 0.070(11) 0.65(6) 0.18(2) -0.09(3) 0.075(12) -0.10(2)
O8 0.28(4) 0.28(4) 0.26(4) -0.05(3) 0.11(3) -0.08(3)
O9 0.128(13) 0.28(2) 0.095(11) -0.096(13) -0.027(9) -0.079(14)
O10 0.22(2) 0.21(2) 0.179(19) -0.063(16) 0.048(15) -0.072(16)
O11 0.22(3) 0.43(4) 0.30(3) 0.18(3) 0.03(2) -0.17(3)
N1 0.020(6) 0.045(7) 0.045(8) -0.010(5) 0.008(5) -0.016(5)
N2 0.034(6) 0.028(5) 0.013(6) -0.007(4) -0.003(5) -0.010(5)
N3 0.031(7) 0.035(6) 0.021(6) -0.018(5) 0.005(5) -0.014(5)
N4 0.019(5) 0.014(4) 0.012(6) -0.004(4) -0.004(4) -0.005(4)
N5 0.020(5) 0.005(4) 0.024(6) -0.002(4) -0.014(4) 0.002(4)
N6 0.020(5) 0.010(4) 0.017(6) 0.001(4) -0.008(4) -0.006(4)
N7 0.024(6) 0.020(5) 0.022(6) -0.006(4) -0.003(4) -0.010(4)
N8 0.025(6) 0.018(5) 0.018(6) -0.003(4) -0.004(5) -0.006(4)
N9 0.025(6) 0.031(5) 0.038(7) -0.008(5) 0.007(5) -0.015(5)
N10 0.028(6) 0.025(5) 0.026(7) 0.002(5) -0.016(5) -0.009(5)
N11 0.023(6) 0.036(6) 0.044(8) 0.000(5) -0.015(5) -0.010(5)
N12 0.014(5) 0.013(4) 0.014(6) 0.000(4) -0.001(4) -0.006(4)
N13 0.019(5) 0.007(4) 0.005(5) 0.001(4) -0.001(4) -0.006(4)
N14 0.052(7) 0.015(5) 0.021(7) 0.004(4) -0.020(5) -0.012(5)
N15 0.017(5) 0.015(4) 0.015(6) -0.002(4) -0.004(4) -0.007(4)
N16 0.048(7) 0.023(5) 0.015(6) 0.005(4) -0.013(5) -0.014(5)
N17 0.022(5) 0.027(5) 0.031(6) -0.013(4) 0.005(4) -0.007(4)
N18 0.016(5) 0.018(4) 0.034(6) 0.006(4) -0.007(4) -0.003(4)
N19 0.025(5) 0.033(5) 0.009(5) -0.004(4) 0.006(4) -0.013(4)
N20 0.026(5) 0.022(5) 0.036(7) -0.011(4) 0.003(4) -0.002(4)
N21 0.015(5) 0.021(5) 0.052(8) -0.009(5) -0.003(5) -0.005(4)
N22 0.017(5) 0.024(5) 0.030(6) -0.012(4) 0.013(4) -0.009(4)
N23 0.033(6) 0.030(5) 0.035(7) -0.002(5) 0.011(5) 0.001(4)
N24 0.020(5) 0.025(5) 0.044(7) -0.006(5) -0.002(5) -0.007(4)
N25 0.042(7) 0.037(6) 0.037(7) -0.020(5) 0.013(6) -0.015(5)
N26 0.020(6) 0.028(6) 0.062(9) -0.004(5) 0.003(6) -0.007(5)
C1 0.026(7) 0.022(6) 0.017(7) 0.005(5) 0.002(5) -0.007(5)
C2 0.024(7) 0.015(5) 0.026(8) 0.004(5) -0.003(6) -0.005(5)
C3 0.032(8) 0.023(6) 0.017(7) -0.009(5) -0.005(6) -0.015(5)
C4 0.052(9) 0.009(5) 0.031(8) 0.004(5) -0.021(6) -0.008(5)
C5 0.022(6) 0.013(5) 0.034(8) -0.001(5) -0.002(5) -0.011(5)
C6 0.028(7) 0.034(7) 0.012(6) -0.001(5) -0.011(5) -0.012(5)
C7 0.027(6) 0.025(6) 0.018(6) -0.010(5) -0.005(5) -0.009(5)
C8 0.030(6) 0.026(6) 0.029(7) -0.007(5) -0.001(5) -0.011(5)
C9 0.028(7) 0.011(5) 0.050(9) -0.004(5) -0.010(6) 0.000(5)
C10 0.011(6) 0.017(5) 0.012(6) -0.004(4) -0.001(5) -0.004(4)
C11 0.011(6) 0.014(5) 0.029(7) -0.005(5) -0.007(5) -0.004(4)
C12 0.021(6) 0.015(5) 0.011(6) 0.006(4) 0.000(5) 0.001(4)
C13 0.012(5) 0.008(4) 0.003(5) -0.001(4) -0.002(4) -0.005(4)
C14 0.014(6) 0.015(5) 0.014(6) -0.003(4) -0.004(5) -0.005(4)
C15 0.023(7) 0.014(5) 0.012(6) -0.010(4) -0.002(5) -0.001(4)
C16 0.025(7) 0.023(6) 0.020(7) -0.004(5) -0.014(5) -0.011(5)
C17 0.021(6) 0.014(5) 0.015(6) -0.004(4) -0.010(5) -0.004(4)
C18 0.012(6) 0.016(5) 0.028(8) -0.001(5) -0.005(5) -0.003(4)
C19 0.015(6) 0.024(6) 0.016(7) -0.004(5) -0.003(5) -0.001(5)
C20 0.019(6) 0.024(6) 0.025(7) 0.001(5) -0.012(5) -0.007(5)
C21 0.032(7) 0.013(5) 0.044(9) 0.006(5) -0.005(6) 0.004(5)
C22 0.037(7) 0.012(5) 0.028(8) -0.002(5) 0.001(6) -0.005(5)
C23 0.026(5) 0.016(5) 0.040(6) -0.001(4) 0.002(4) -0.006(4)
C24 0.026(6) 0.018(4) 0.024(5) -0.001(4) -0.005(4) -0.009(4)
C25 0.042(8) 0.039(7) 0.035(8) -0.002(6) -0.006(6) -0.026(6)
C26 0.070(9) 0.041(7) 0.026(6) 0.024(5) -0.023(6) -0.027(6)
C27 0.075(9) 0.020(5) 0.059(8) -0.006(5) -0.006(7) -0.013(5)
C28 0.035(7) 0.026(6) 0.056(8) -0.005(5) 0.007(6) -0.005(5)
C29 0.034(6) 0.025(5) 0.040(6) -0.004(4) -0.007(5) -0.007(5)
C30 0.031(7) 0.028(6) 0.050(8) 0.008(5) 0.010(5) 0.011(5)
C31 0.060(11) 0.055(10) 0.088(15) 0.042(10) -0.008(10) -0.018(9)
C32 0.058(9) 0.046(8) 0.068(10) 0.024(7) 0.020(7) -0.008(7)
C33 0.054(9) 0.037(7) 0.069(10) 0.016(6) -0.001(7) 0.004(6)
C34 0.027(7) 0.025(6) 0.050(9) -0.007(6) 0.012(6) 0.009(5)
C35 0.015(6) 0.021(6) 0.017(7) 0.000(5) 0.000(5) -0.007(5)
C36 0.022(6) 0.011(5) 0.017(7) -0.005(4) -0.008(5) -0.008(4)
C37 0.032(7) 0.011(5) 0.017(7) -0.002(4) -0.013(5) -0.006(5)
C38 0.013(6) 0.010(5) 0.025(7) 0.005(4) -0.010(5) -0.006(4)
C39 0.028(7) 0.009(5) 0.020(7) 0.003(5) -0.001(5) -0.008(5)
C40 0.025(6) 0.014(5) 0.008(6) 0.002(4) -0.004(5) -0.010(4)
C41 0.017(6) 0.022(6) 0.022(7) -0.009(5) 0.000(5) -0.012(5)
C42 0.048(8) 0.022(6) 0.031(8) -0.007(5) -0.014(6) -0.012(6)
C43 0.047(8) 0.006(5) 0.043(8) -0.007(5) -0.001(6) -0.009(5)
C44 0.048(8) 0.030(6) 0.043(8) -0.020(6) -0.001(6) -0.026(6)
C45 0.025(7) 0.015(5) 0.032(8) -0.011(5) 0.007(5) -0.011(5)
C46 0.011(5) 0.012(5) 0.014(6) -0.009(4) 0.004(4) -0.007(4)
C47 0.014(6) 0.011(5) 0.011(6) -0.001(4) -0.002(5) -0.003(4)
C48 0.029(7) 0.016(5) 0.023(7) 0.010(5) -0.011(5) -0.008(5)
C49 0.018(6) 0.016(5) 0.005(6) 0.004(4) -0.005(5) -0.008(4)
C50 0.034(7) 0.024(6) 0.017(7) 0.002(5) -0.007(6) -0.017(5)
C51 0.048(8) 0.018(6) 0.013(7) 0.005(5) -0.006(6) -0.003(5)
C52 0.029(6) 0.019(5) 0.006(5) 0.002(4) -0.008(4) -0.009(4)
C53 0.046(8) 0.013(5) 0.018(7) -0.002(5) -0.019(6) -0.007(5)
C54 0.017(6) 0.011(5) 0.009(6) 0.001(4) -0.003(5) -0.002(4)
C55 0.018(6) 0.014(5) 0.012(6) -0.002(4) -0.004(5) -0.008(4)
C56 0.035(8) 0.017(6) 0.022(8) -0.008(5) -0.010(6) -0.010(5)
C57 0.025(5) 0.030(5) 0.029(6) -0.001(4) -0.008(4) -0.017(4)
C58 0.028(5) 0.017(4) 0.041(6) -0.003(4) -0.011(4) -0.010(4)
C59 0.033(7) 0.022(6) 0.058(8) -0.012(5) -0.003(6) 0.001(5)
C60 0.064(8) 0.020(5) 0.075(9) 0.006(5) -0.026(7) -0.022(5)
C61 0.052(8) 0.051(7) 0.045(8) 0.004(6) -0.019(6) -0.030(6)
C62 0.046(8) 0.045(7) 0.016(7) 0.004(5) -0.013(6) -0.031(6)
C63 0.038(7) 0.031(6) 0.056(8) -0.009(5) -0.010(6) -0.010(5)
C64 0.043(8) 0.050(8) 0.053(8) 0.010(6) -0.003(6) -0.020(6)
C65 0.048(9) 0.061(10) 0.033(9) 0.010(7) 0.014(7) 0.028(7)
C66 0.078(12) 0.033(7) 0.106(14) 0.009(8) 0.010(10) -0.009(7)
C67 0.079(12) 0.021(6) 0.122(15) -0.005(8) 0.012(10) -0.015(7)
C68 0.071(12) 0.028(8) 0.111(17) 0.008(9) 0.016(11) -0.005(8)
C69 0.026(7) 0.021(5) 0.021(7) -0.009(5) 0.005(5) -0.008(5)
C70 0.041(10) 0.052(9) 0.113(17) 0.003(10) 0.022(10) -0.026(8)
C71 0.023(7) 0.044(8) 0.067(11) -0.024(7) 0.011(7) -0.012(6)
C72 0.049(9) 0.025(6) 0.034(9) -0.008(6) 0.003(7) -0.010(6)
C73 0.052(11) 0.080(12) 0.048(10) 0.000(8) -0.023(8) -0.005(9)
C74 0.064(11) 0.032(8) 0.107(16) -0.008(9) 0.021(10) -0.021(8)
C75 0.17(2) 0.26(4) 0.120(19) -0.02(2) 0.108(18) -0.09(2)
C78 0.079(15) 0.49(5) 0.17(2) 0.18(3) -0.062(15) -0.14(2)

loop_
_atom_type_symbol
_atom_type_description
_atom_type_scat_dispersion_real
_atom_type_scat_dispersion_imag
_atom_type_scat_source
C C 0.0033 0.0016 'International Tables Vol C Tables 4.2.6.8 and 6.1.1.4'
H H 0.0000 0.0000 'International Tables Vol C Tables 4.2.6.8 and 6.1.1.4'
N N 0.0061 0.0033 'International Tables Vol C Tables 4.2.6.8 and 6.1.1.4'
O O 0.0106 0.0060 'International Tables Vol C Tables 4.2.6.8 and 6.1.1.4'
Fe Fe 0.3463 0.8444 'International Tables Vol C Tables 4.2.6.8 and 6.1.1.4'
Cu Cu 0.3201 1.2651 'International Tables Vol C Tables 4.2.6.8 and 6.1.1.4'

loop_
_geom_angle_atom_site_label_1
_geom_angle_atom_site_label_2
_geom_angle_atom_site_label_3
_geom_angle
N21 Cu1 N22 84.0(4)
N21 Cu1 N24 98.4(4)
N22 Cu1 N24 170.7(4)
N21 Cu1 N23 175.7(4)
N22 Cu1 N23 95.0(4)
N24 Cu1 N23 83.3(4)
N21 Cu1 N3 90.5(4)
N22 Cu1 N3 83.7(4)
N24 Cu1 N3 105.2(4)
N23 Cu1 N3 85.2(4)
N18 Cu2 N17 85.8(4)
N18 Cu2 N20 93.1(4)
N17 Cu2 N20 178.9(5)
N18 Cu2 N19 177.4(4)
N17 Cu2 N19 96.0(4)
N20 Cu2 N19 85.1(4)
N18 Cu2 N11 86.7(4)
N17 Cu2 N11 87.4(4)
N20 Cu2 N11 92.8(4)
N19 Cu2 N11 91.5(4)
N8 Fe1 N6 159.7(4)
N8 Fe1 C3 91.1(5)
N6 Fe1 C3 90.6(4)
N8 Fe1 N4 79.9(4)
N6 Fe1 N4 80.0(4)
C3 Fe1 N4 89.0(4)
N8 Fe1 C2 99.1(4)
N6 Fe1 C2 101.0(4)
C3 Fe1 C2 91.2(5)
N4 Fe1 C2 179.0(4)
N8 Fe1 C1 88.8(4)
N6 Fe1 C1 90.6(4)
C3 Fe1 C1 176.9(5)
N4 Fe1 C1 94.0(5)
C2 Fe1 C1 85.8(5)
C55 Fe2 N12 179.5(4)
C55 Fe2 C56 84.5(5)
N12 Fe2 C56 95.7(4)
C55 Fe2 N15 99.6(4)
N12 Fe2 N15 80.0(4)
C56 Fe2 N15 89.4(4)
C55 Fe2 N13 99.9(4)
N12 Fe2 N13 80.6(4)
C56 Fe2 N13 90.2(4)
N15 Fe2 N13 160.4(4)
C55 Fe2 C54 90.7(5)
N12 Fe2 C54 89.0(4)
C56 Fe2 C54 175.3(5)
N15 Fe2 C54 91.4(4)
N13 Fe2 C54 90.7(4)
H1O3 O3 H2O3 107.7
H1O4 O4 H2O4 107.7
H1O6 O6 H2O6 107.7
C75 O8 H8 109.5
C78 O11 H11 109.5
C3 N3 Cu1 138.2(9)
C15 N4 C10 123.7(9)
C15 N4 Fe1 117.1(7)
C10 N4 Fe1 119.0(7)
C16 N5 C17 104.8(8)
C18 N6 C16 104.8(9)
C18 N6 Fe1 140.9(8)
C16 N6 Fe1 114.2(7)
C11 N7 C4 99.1(9)
C11 N8 C5 103.0(9)
C11 N8 Fe1 116.0(7)
C5 N8 Fe1 141.0(8)
C56 N11 Cu2 134.2(10)
C38 N12 C39 118.2(9)
C38 N12 Fe2 121.7(7)
C39 N12 Fe2 120.1(7)
C40 N13 C46 104.9(8)
C40 N13 Fe2 114.0(6)
C46 N13 Fe2 141.1(7)
C40 N14 C41 106.8(10)
C47 N15 C49 102.9(8)
C47 N15 Fe2 115.1(7)
C49 N15 Fe2 142.1(7)
C47 N16 C48 100.7(9)
C63 N17 Cu2 107.6(7)
C63 N17 H17A 110.2
Cu2 N17 H17A 110.2
C63 N17 H17B 110.2
Cu2 N17 H17B 110.2
H17A N17 H17B 108.5
C64 N18 Cu2 108.9(8)
C64 N18 H18A 109.9
Cu2 N18 H18A 109.9
C64 N18 H18B 109.9
Cu2 N18 H18B 109.9
H18A N18 H18B 108.3
C57 N19 Cu2 105.7(6)
C57 N19 H19A 110.6
Cu2 N19 H19A 110.6
C57 N19 H19B 110.6
Cu2 N19 H19B 110.6
H19A N19 H19B 108.7
C58 N20 Cu2 107.2(7)
C58 N20 H20A 110.3
Cu2 N20 H20A 110.3
C58 N20 H20B 110.3
Cu2 N20 H20B 110.3
H20A N20 H20B 108.5
C24 N21 Cu1 110.0(7)
C24 N21 H21A 109.7
Cu1 N21 H21A 109.7
C24 N21 H21B 109.7
Cu1 N21 H21B 109.7
H21A N21 H21B 108.2
C23 N22 Cu1 108.3(7)
C23 N22 H22A 110.0
Cu1 N22 H22A 110.0
C23 N22 H22B 110.0
Cu1 N22 H22B 110.0
H22A N22 H22B 108.4
C30 N23 Cu1 108.9(8)
C30 N23 H23A 109.9
Cu1 N23 H23A 109.9
C30 N23 H23B 109.9
Cu1 N23 H23B 109.9
H23A N23 H23B 108.3
C29 N24 Cu1 109.3(7)
C29 N24 H24A 109.8
Cu1 N24 H24A 109.8
C29 N24 H24B 109.8
Cu1 N24 H24B 109.8
H24A N24 H24B 108.3
C69 N25 C71 121.3(12)
C69 N25 C70 120.1(12)
C71 N25 C70 118.4(11)
C72 N26 C74 121.0(12)
C72 N26 C73 120.1(12)
C74 N26 C73 118.6(12)
N1 C1 Fe1 176.8(12)
N2 C2 Fe1 176.1(12)
N3 C3 Fe1 175.5(11)
N7 C4 C5 111.9(10)
N7 C4 C9 127.8(11)
C5 C4 C9 120.3(11)
N8 C5 C6 133.1(11)
N8 C5 C4 106.4(10)
C6 C5 C4 120.4(10)
C7 C6 C5 117.6(10)
C7 C6 H6 121.2
C5 C6 H6 121.2
C6 C7 C8 124.1(11)
C6 C7 H7 118.0
C8 C7 H7 118.0
C7 C8 C9 121.4(11)
C7 C8 H8A 119.3
C9 C8 H8A 119.3
C8 C9 C4 116.2(11)
C8 C9 H9 121.9
C4 C9 H9 121.9
N4 C10 C12 120.2(9)
N4 C10 C11 109.5(9)
C12 C10 C11 130.2(10)
N7 C11 N8 119.6(10)
N7 C11 C10 124.8(10)
N8 C11 C10 115.5(10)
C10 C12 C13 118.6(9)
C10 C12 H12 120.7
C13 C12 H12 120.7
C14 C13 C12 120.5(9)
C14 C13 C35 118.3(7)
C12 C13 C35 120.9(7)
C13 C14 C15 118.0(9)
C13 C14 H14 121.0
C15 C14 H14 121.0
N4 C15 C16 113.7(9)
N4 C15 C14 118.4(9)
C16 C15 C14 127.8(9)
N5 C16 N6 115.1(9)
N5 C16 C15 130.0(10)
N6 C16 C15 114.5(9)
C22 C17 N5 131.9(10)
C22 C17 C18 119.9(10)
N5 C17 C18 107.7(9)
N6 C18 C19 132.4(11)
N6 C18 C17 107.5(10)
C19 C18 C17 120.1(10)
C20 C19 C18 116.4(11)
C20 C19 H19 121.8
C18 C19 H19 121.8
C19 C20 C21 121.9(11)
C19 C20 H20 119.0
C21 C20 H20 119.0
C22 C21 C20 120.7(11)
C22 C21 H21 119.6
C20 C21 H21 119.6
C21 C22 C17 120.7(11)
C21 C22 H22 119.6
C17 C22 H22 119.6
N22 C23 C24 108.0(8)
N22 C23 C28 112.9(9)
C24 C23 C28 113.5(9)
N22 C23 H23 107.4
C24 C23 H23 107.4
C28 C23 H23 107.4
N21 C24 C23 107.3(8)
N21 C24 C25 114.3(9)
C23 C24 C25 112.1(8)
N21 C24 H24 107.6
C23 C24 H24 107.6
C25 C24 H24 107.6
C24 C25 C26 112.3(11)
C24 C25 H25A 109.1
C26 C25 H25A 109.1
C24 C25 H25B 109.1
C26 C25 H25B 109.1
H25A C25 H25B 107.9
C27 C26 C25 110.8(9)
C27 C26 H26A 109.5
C25 C26 H26A 109.5
C27 C26 H26B 109.5
C25 C26 H26B 109.5
H26A C26 H26B 108.1
C26 C27 C28 111.8(9)
C26 C27 H27A 109.2
C28 C27 H27A 109.2
C26 C27 H27B 109.2
C28 C27 H27B 109.2
H27A C27 H27B 107.9
C23 C28 C27 109.9(10)
C23 C28 H28A 109.7
C27 C28 H28A 109.7
C23 C28 H28B 109.7
C27 C28 H28B 109.7
H28A C28 H28B 108.2
N24 C29 C30 110.0(9)
N24 C29 C34 113.5(9)
C30 C29 C34 110.4(9)
N24 C29 H29 107.6
C30 C29 H29 107.6
C34 C29 H29 107.6
N23 C30 C29 106.8(9)
N23 C30 C31 112.3(12)
C29 C30 C31 115.1(11)
N23 C30 H30 107.5
C29 C30 H30 107.5
C31 C30 H30 107.5
C30 C31 C32 107.2(14)
C30 C31 H31A 110.3
C32 C31 H31A 110.3
C30 C31 H31B 110.3
C32 C31 H31B 110.3
H31A C31 H31B 108.5
C33 C32 C31 108.0(11)
C33 C32 H32A 110.1
C31 C32 H32A 110.1
C33 C32 H32B 110.1
C31 C32 H32B 110.1
H32A C32 H32B 108.4
C34 C33 C32 109.4(11)
C34 C33 H33A 109.8
C32 C33 H33A 109.8
C34 C33 H33B 109.8
C32 C33 H33B 109.8
H33A C33 H33B 108.3
C33 C34 C29 110.1(11)
C33 C34 H34A 109.6
C29 C34 H34A 109.6
C33 C34 H34B 109.6
C29 C34 H34B 109.6
H34A C34 H34B 108.2
C37 C35 C36 114.8(10)
C37 C35 C13 122.9(8)
C36 C35 C13 122.1(7)
C39 C36 C35 120.4(9)
C39 C36 H36 119.8
C35 C36 H36 119.8
C38 C37 C35 120.9(9)
C38 C37 H37 119.6
C35 C37 H37 119.6
C37 C38 N12 123.5(9)
C37 C38 C47 128.8(9)
N12 C38 C47 107.7(9)
N12 C39 C36 121.8(9)
N12 C39 C40 110.0(10)
C36 C39 C40 128.0(9)
N14 C40 N13 113.4(9)
N14 C40 C39 131.2(10)
N13 C40 C39 115.2(9)
C42 C41 N14 131.4(11)
C42 C41 C46 119.6(10)
N14 C41 C46 108.9(9)
C43 C42 C41 120.0(12)
C43 C42 H42 120.0
C41 C42 H42 120.0
C42 C43 C44 121.6(10)
C42 C43 H43 119.2
C44 C43 H43 119.2
C45 C44 C43 119.0(11)
C45 C44 H44 120.5
C43 C44 H44 120.5
C46 C45 C44 116.5(11)
C46 C45 H45 121.7
C44 C45 H45 121.7
C45 C46 N13 130.8(10)
C45 C46 C41 123.0(9)
N13 C46 C41 106.0(9)
N16 C47 N15 117.3(9)
N16 C47 C38 127.2(9)
N15 C47 C38 115.4(9)
C49 C48 N16 113.0(10)
C49 C48 C53 121.1(10)
N16 C48 C53 125.9(11)
C50 C49 C48 122.4(10)
C50 C49 N15 131.5(10)
C48 C49 N15 106.0(9)
C49 C50 C51 117.5(11)
C49 C50 H50 121.3
C51 C50 H50 121.3
C52 C51 C50 121.9(12)
C52 C51 H51 119.1
C50 C51 H51 119.1
C51 C52 C53 121.4(10)
C51 C52 H52 119.3
C53 C52 H52 119.3
C52 C53 C48 115.7(10)
C52 C53 H53 122.2
C48 C53 H53 122.2
N9 C54 Fe2 174.6(10)
N10 C55 Fe2 178.0(10)
N11 C56 Fe2 173.5(11)
N19 C57 C58 106.9(7)
N19 C57 C62 114.2(9)
C58 C57 C62 111.0(9)
N19 C57 H57 108.2
C58 C57 H57 108.2
C62 C57 H57 108.2
N20 C58 C57 107.2(8)
N20 C58 C59 111.9(9)
C57 C58 C59 112.1(8)
N20 C58 H58 108.5
C57 C58 H58 108.5
C59 C58 H58 108.5
C60 C59 C58 111.1(10)
C60 C59 H59A 109.4
C58 C59 H59A 109.4
C60 C59 H59B 109.4
C58 C59 H59B 109.4
H59A C59 H59B 108.0
C61 C60 C59 110.6(10)
C61 C60 H60A 109.5
C59 C60 H60A 109.5
C61 C60 H60B 109.5
C59 C60 H60B 109.5
H60A C60 H60B 108.1
C60 C61 C62 112.0(9)
C60 C61 H61A 109.2
C62 C61 H61A 109.2
C60 C61 H61B 109.2
C62 C61 H61B 109.2
H61A C61 H61B 107.9
C61 C62 C57 109.5(10)
C61 C62 H62A 109.8
C57 C62 H62A 109.8
C61 C62 H62B 109.8
C57 C62 H62B 109.8
H62A C62 H62B 108.2
N17 C63 C68 112.1(11)
N17 C63 C64 108.4(9)
C68 C63 C64 110.2(12)
N17 C63 H63 108.7
C68 C63 H63 108.7
C64 C63 H63 108.7
N18 C64 C65 116.5(11)
N18 C64 C63 105.5(10)
C65 C64 C63 108.6(11)
N18 C64 H64 108.7
C65 C64 H64 108.7
C63 C64 H64 108.7
C66 C65 C64 111.6(12)
C66 C65 H65A 109.3
C64 C65 H65A 109.3
C66 C65 H65B 109.3
C64 C65 H65B 109.3
H65A C65 H65B 108.0
C67 C66 C65 113.1(15)
C67 C66 H66A 109.0
C65 C66 H66A 109.0
C67 C66 H66B 109.0
C65 C66 H66B 109.0
H66A C66 H66B 107.8
C66 C67 C68 110.9(13)
C66 C67 H67A 109.5
C68 C67 H67A 109.5
C66 C67 H67B 109.5
C68 C67 H67B 109.5
H67A C67 H67B 108.0
C63 C68 C67 111.2(14)
C63 C68 H68A 109.4
C67 C68 H68A 109.4
C63 C68 H68B 109.4
C67 C68 H68B 109.4
H68A C68 H68B 108.0
O2 C69 N25 127.4(12)
O2 C69 H69 116.3
N25 C69 H69 116.3
N25 C70 H70A 109.5
N25 C70 H70B 109.5
H70A C70 H70B 109.5
N25 C70 H70C 109.5
H70A C70 H70C 109.5
H70B C70 H70C 109.5
N25 C71 H71A 109.5
N25 C71 H71B 109.5
H71A C71 H71B 109.5
N25 C71 H71C 109.5
H71A C71 H71C 109.5
H71B C71 H71C 109.5
O1 C72 N26 121.2(13)
O1 C72 H72 119.4
N26 C72 H72 119.4
N26 C73 H73A 109.5
N26 C73 H73B 109.5
H73A C73 H73B 109.5
N26 C73 H73C 109.5
H73A C73 H73C 109.5
H73B C73 H73C 109.5
N26 C74 H74A 109.5
N26 C74 H74B 109.5
H74A C74 H74B 109.5
N26 C74 H74C 109.5
H74A C74 H74C 109.5
H74B C74 H74C 109.5
O8 C75 H75A 109.5
O8 C75 H75B 109.5
H75A C75 H75B 109.5
O8 C75 H75C 109.5
H75A C75 H75C 109.5
H75B C75 H75C 109.5
O11 C78 H78A 109.5
O11 C78 H78B 109.5
H78A C78 H78B 109.5
O11 C78 H78C 109.5
H78A C78 H78C 109.5
H78B C78 H78C 109.5

loop_
_geom_bond_atom_site_label_1
_geom_bond_atom_site_label_2
_geom_bond_distance
Cu1 N21 1.997(11)
Cu1 N22 2.008(9)
Cu1 N24 2.010(10)
Cu1 N23 2.028(11)
Cu1 N3 2.550(10)
Cu2 N18 2.014(10)
Cu2 N17 2.022(9)
Cu2 N20 2.028(10)
Cu2 N19 2.052(9)
Cu2 N11 2.528(10)
Fe1 N8 1.947(9)
Fe1 N6 1.951(8)
Fe1 C3 1.953(14)
Fe1 N4 1.966(9)
Fe1 C2 1.974(14)
Fe1 C1 1.977(13)
Fe2 C55 1.905(11)
Fe2 N12 1.913(9)
Fe2 C56 1.948(14)
Fe2 N15 1.956(9)
Fe2 N13 1.960(8)
Fe2 C54 1.986(11)
O1 C72 1.219(15)
O2 C69 1.268(14)
O3 H1O3 0.8499
O3 H2O3 0.8499
O4 H1O4 0.8500
O4 H2O4 0.8500
O6 H1O6 0.8501
O6 H2O6 0.8501
O8 C75 1.58(3)
O8 H8 0.8200
O11 C78 1.37(3)
O11 H11 0.8200
N1 C1 1.123(14)
N2 C2 1.108(14)
N3 C3 1.115(15)
N4 C15 1.329(12)
N4 C10 1.342(13)
N5 C16 1.340(13)
N5 C17 1.407(14)
N6 C18 1.376(14)
N6 C16 1.399(13)
N7 C11 1.340(14)
N7 C4 1.380(15)
N8 C11 1.346(15)
N8 C5 1.366(13)
N9 C54 1.184(14)
N10 C55 1.220(14)
N11 C56 1.178(15)
N12 C38 1.356(13)
N12 C39 1.361(13)
N13 C40 1.396(13)
N13 C46 1.414(11)
N14 C40 1.301(13)
N14 C41 1.390(13)
N15 C47 1.365(13)
N15 C49 1.394(13)
N16 C47 1.319(13)
N16 C48 1.375(15)
N17 C63 1.481(15)
N17 H17A 0.9000
N17 H17B 0.9000
N18 C64 1.525(15)
N18 H18A 0.9000
N18 H18B 0.9000
N19 C57 1.490(13)
N19 H19A 0.9000
N19 H19B 0.9000
N20 C58 1.490(14)
N20 H20A 0.9000
N20 H20B 0.9000
N21 C24 1.481(13)
N21 H21A 0.9000
N21 H21B 0.9000
N22 C23 1.460(13)
N22 H22A 0.9000
N22 H22B 0.9000
N23 C30 1.467(14)
N23 H23A 0.9000
N23 H23B 0.9000
N24 C29 1.455(15)
N24 H24A 0.9000
N24 H24B 0.9000
N25 C69 1.315(15)
N25 C71 1.393(17)
N25 C70 1.515(18)
N26 C72 1.357(16)
N26 C74 1.410(17)
N26 C73 1.484(17)
C4 C5 1.420(16)
C4 C9 1.453(14)
C5 C6 1.392(16)
C6 C7 1.362(15)
C6 H6 0.9300
C7 C8 1.374(16)
C7 H7 0.9300
C8 C9 1.383(18)
C8 H8A 0.9300
C9 H9 0.9300
C10 C12 1.387(15)
C10 C11 1.483(14)
C12 C13 1.394(13)
C12 H12 0.9300
C13 C14 1.387(13)
C13 C35 1.475(8)
C14 C15 1.447(15)
C14 H14 0.9300
C15 C16 1.404(15)
C17 C22 1.374(15)
C17 C18 1.469(14)
C18 C19 1.418(16)
C19 C20 1.382(16)
C19 H19 0.9300
C20 C21 1.459(16)
C20 H20 0.9300
C21 C22 1.322(17)
C21 H21 0.9300
C22 H22 0.9300
C23 C24 1.493(13)
C23 C28 1.528(14)
C23 H23 0.9800
C24 C25 1.506(15)
C24 H24 0.9800
C25 C26 1.561(18)
C25 H25A 0.9700
C25 H25B 0.9700
C26 C27 1.551(17)
C26 H26A 0.9700
C26 H26B 0.9700
C27 C28 1.555(17)
C27 H27A 0.9700
C27 H27B 0.9700
C28 H28A 0.9700
C28 H28B 0.9700
C29 C30 1.478(15)
C29 C34 1.541(14)
C29 H29 0.9800
C30 C31 1.50(2)
C30 H30 0.9800
C31 C32 1.64(2)
C31 H31A 0.9700
C31 H31B 0.9700
C32 C33 1.544(17)
C32 H32A 0.9700
C32 H32B 0.9700
C33 C34 1.505(18)
C33 H33A 0.9700
C33 H33B 0.9700
C34 H34A 0.9700
C34 H34B 0.9700
C35 C37 1.431(15)
C35 C36 1.437(14)
C36 C39 1.378(15)
C36 H36 0.9300
C37 C38 1.338(15)
C37 H37 0.9300
C38 C47 1.488(14)
C39 C40 1.443(14)
C41 C42 1.362(15)
C41 C46 1.414(15)
C42 C43 1.349(17)
C42 H42 0.9300
C43 C44 1.432(18)
C43 H43 0.9300
C44 C45 1.432(14)
C44 H44 0.9300
C45 C46 1.367(15)
C45 H45 0.9300
C48 C49 1.370(15)
C48 C53 1.439(14)
C49 C50 1.368(15)
C50 C51 1.391(16)
C50 H50 0.9300
C51 C52 1.383(15)
C51 H51 0.9300
C52 C53 1.399(14)
C52 H52 0.9300
C53 H53 0.9300
C57 C58 1.508(13)
C57 C62 1.554(15)
C57 H57 0.9800
C58 C59 1.544(13)
C58 H58 0.9800
C59 C60 1.504(17)
C59 H59A 0.9700
C59 H59B 0.9700
C60 C61 1.499(17)
C60 H60A 0.9700
C60 H60B 0.9700
C61 C62 1.502(17)
C61 H61A 0.9700
C61 H61B 0.9700
C62 H62A 0.9700
C62 H62B 0.9700
C63 C68 1.508(18)
C63 C64 1.548(17)
C63 H63 0.9800
C64 C65 1.536(19)
C64 H64 0.9800
C65 C66 1.490(18)
C65 H65A 0.9700
C65 H65B 0.9700
C66 C67 1.47(2)
C66 H66A 0.9700
C66 H66B 0.9700
C67 C68 1.56(2)
C67 H67A 0.9700
C67 H67B 0.9700
C68 H68A 0.9700
C68 H68B 0.9700
C69 H69 0.9300
C70 H70A 0.9600
C70 H70B 0.9600
C70 H70C 0.9600
C71 H71A 0.9600
C71 H71B 0.9600
C71 H71C 0.9600
C72 H72 0.9300
C73 H73A 0.9600
C73 H73B 0.9600
C73 H73C 0.9600
C74 H74A 0.9600
C74 H74B 0.9600
C74 H74C 0.9600
C75 H75A 0.9600
C75 H75B 0.9600
C75 H75C 0.9600
C78 H78A 0.9600
C78 H78B 0.9600
C78 H78C 0.9600

loop_
_platon_squeeze_void_nr
_platon_squeeze_void_average_x
_platon_squeeze_void_average_y
_platon_squeeze_void_average_z
_platon_squeeze_void_volume
_platon_squeeze_void_count_electrons
_platon_squeeze_void_content
1 0.550 0.293 0.875 136 19 ' '
2 0.573 0.791 0.071 16 2 ' '
3 0.812 0.760 0.952 25 3 ' '
4 0.917 0.444 0.279 23 2 ' '
